data_4102367
loop_
_publ_author_name
'Fengping Xiao'
'Jian Hao'
'Jin Zhang'
'Chunlin Lv'
'Panchao Yin'
'Longsheng Wang'
'Yongge Wei'

_publ_contact_author_address
;
Department of Chemistry
Tsinghua University
Beijing 100084
P. R. China
;
_publ_contact_author_email yonggewei@mail.tsinghua.edu.cn
_publ_contact_author_name 'Dr Yongge Wei'
_publ_section_title
;
 Polyoxometalatocyclophanes: Controlled Assembly of Polyoxometalate-Based
 Chiral Metallamacrocycles from Achiral Building Blocks
;
_journal_name_full 'Journal of the American Chemical Society'
_journal_page_first 5956
_journal_page_last 5957
_journal_paper_doi 10.1021/ja101671q
_journal_volume 132
_journal_year 2010
_chemical_formula_sum 'C50 H92 Mo6 N4 O19'
_chemical_formula_weight 1628.92
_chemical_name_systematic
; 
 ? 
;
_space_group_IT_number 4
_symmetry_cell_setting monoclinic
_symmetry_space_group_name_Hall 'P 2yb'
_symmetry_space_group_name_H-M 'P 1 21 1'
_atom_sites_solution_hydrogens geom
_atom_sites_solution_primary direct
_atom_sites_solution_secondary difmap
_audit_creation_method SHELXL-97
_cell_angle_alpha 90.00
_cell_angle_beta 106.91(3)
_cell_angle_gamma 90.00
_cell_formula_units_Z 2
_cell_length_a 11.798(2)
_cell_length_b 16.642(3)
_cell_length_c 17.248(3)
_cell_measurement_reflns_used 29459
_cell_measurement_temperature 296(2)
_cell_measurement_theta_max 27.44
_cell_measurement_theta_min 3.04
_cell_volume 3240.1(11)
_computing_cell_refinement 'Rigaku RAPID AUTO Ver2.30'
_computing_data_collection 'Rigaku RAPID AUTO Ver2.30'
_computing_data_reduction 'Rigaku RAPID AUTO Ver2.30'
_computing_molecular_graphics 'Bruker SHELXTL'
_computing_publication_material 'Bruker SHELXTL'
_computing_structure_refinement 'SHELXL-97 (Sheldrick, 1997)'
_computing_structure_solution 'SHELXS-97 (Sheldrick, 1990)'
_diffrn_ambient_temperature 296(2)
_diffrn_detector_area_resol_mean '100x100 micron'
_diffrn_measured_fraction_theta_full 0.995
_diffrn_measured_fraction_theta_max 0.995
_diffrn_measurement_device_type 'Rigaku RAXIS-RAPID'
_diffrn_measurement_method Oscillation
_diffrn_radiation_monochromator graphite
_diffrn_radiation_source 'fine-focus sealed tube'
_diffrn_radiation_type MoK\a
_diffrn_radiation_wavelength 0.71073
_diffrn_reflns_av_R_equivalents 0.0226
_diffrn_reflns_av_sigmaI/netI 0.0330
_diffrn_reflns_limit_h_max 15
_diffrn_reflns_limit_h_min -15
_diffrn_reflns_limit_k_max 21
_diffrn_reflns_limit_k_min -21
_diffrn_reflns_limit_l_max 22
_diffrn_reflns_limit_l_min -22
_diffrn_reflns_number 31729
_diffrn_reflns_theta_full 27.44
_diffrn_reflns_theta_max 27.44
_diffrn_reflns_theta_min 3.04
_exptl_absorpt_coefficient_mu 1.193
_exptl_absorpt_correction_T_max 0.6468
_exptl_absorpt_correction_T_min 0.5346
_exptl_absorpt_correction_type multi-scan
_exptl_crystal_colour red
_exptl_crystal_density_diffrn 1.670
_exptl_crystal_density_method 'not measured'
_exptl_crystal_description block
_exptl_crystal_F_000 1648
_exptl_crystal_size_max 0.60
_exptl_crystal_size_mid 0.50
_exptl_crystal_size_min 0.40
_refine_diff_density_max 0.619
_refine_diff_density_min -0.492
_refine_diff_density_rms 0.057
_refine_ls_abs_structure_details 'Flack H D (1983), Acta Cryst. A39, 876-881'
_refine_ls_abs_structure_Flack 0.02(2)
_refine_ls_extinction_method none
_refine_ls_goodness_of_fit_ref 1.049
_refine_ls_hydrogen_treatment constr
_refine_ls_matrix_type full
_refine_ls_number_parameters 719
_refine_ls_number_reflns 14624
_refine_ls_number_restraints 142
_refine_ls_restrained_S_all 1.069
_refine_ls_R_factor_all 0.0312
_refine_ls_R_factor_gt 0.0282
_refine_ls_shift/su_max 0.002
_refine_ls_shift/su_mean 0.000
_refine_ls_structure_factor_coef Fsqd
_refine_ls_weighting_details 'calc w=1/[\s^2^(Fo^2^)+(0.0404P)^2^+0.2564P] where P=(Fo^2^+2Fc^2^)/3'
_refine_ls_weighting_scheme calc
_refine_ls_wR_factor_gt 0.0698
_refine_ls_wR_factor_ref 0.0717
_reflns_number_gt 13569
_reflns_number_total 14624
_reflns_threshold_expression >2sigma(I)
_cod_data_source_file ja101671q_si_002_2.cif
_cod_data_source_block 2p
_cod_original_sg_symbol_H-M 'P 21'
_cod_database_code 4102367

loop_
_symmetry_equiv_pos_as_xyz
'x, y, z'
'-x, y+1/2, -z'

loop_
_atom_site_label
_atom_site_type_symbol
_atom_site_fract_x
_atom_site_fract_y
_atom_site_fract_z
_atom_site_U_iso_or_equiv
_atom_site_adp_type
_atom_site_occupancy
_atom_site_symmetry_multiplicity
_atom_site_calc_flag
_atom_site_refinement_flags
Mo1 Mo -0.53775(2) 0.089799(15) 0.845516(17) 0.04131(7) Uani 1 1 d .
Mo2 Mo -0.27911(3) -0.003982(18) 0.908598(18) 0.04909(8) Uani 1 1 d .
Mo3 Mo -0.53020(3) 0.073168(17) 0.655275(17) 0.04532(7) Uani 1 1 d .
Mo4 Mo -0.50287(3) -0.088758(14) 0.770476(18) 0.04322(7) Uani 1 1 d .
Mo5 Mo -0.30894(3) 0.154333(16) 0.792904(18) 0.04427(7) Uani 1 1 d .
Mo6 Mo -0.27517(3) -0.017227(18) 0.71995(2) 0.04943(8) Uani 1 1 d .
O1 O -0.4002(2) 0.03582(14) 0.78119(14) 0.0344(4) Uani 1 1 d .
O2 O -0.4182(2) 0.04760(15) 0.93215(14) 0.0471(5) Uani 1 1 d .
O3 O -0.4268(2) 0.16411(15) 0.68708(14) 0.0495(6) Uani 1 1 d .
O4 O -0.1974(2) -0.04151(16) 0.83851(18) 0.0558(6) Uani 1 1 d .
O5 O -0.5812(2) -0.03446(15) 0.66875(14) 0.0469(6) Uani 1 1 d .
O6 O -0.2300(2) 0.10362(15) 0.89777(15) 0.0476(5) Uani 1 1 d .
O7 O -0.3969(2) 0.02097(18) 0.62806(15) 0.0549(6) Uani 1 1 d .
O8 O -0.3898(2) -0.09372(14) 0.87432(15) 0.0505(6) Uani 1 1 d .
O9 O -0.6107(2) 0.10901(14) 0.72782(15) 0.0464(5) Uani 1 1 d .
O10 O -0.3767(2) -0.10880(15) 0.72482(17) 0.0518(6) Uani 1 1 d .
O11 O -0.4383(2) 0.17742(13) 0.83994(15) 0.0446(5) Uani 1 1 d .
O12 O -0.5936(2) -0.01944(14) 0.81812(15) 0.0446(5) Uani 1 1 d .
O13 O -0.2127(2) 0.08991(16) 0.74436(16) 0.0521(6) Uani 1 1 d .
O14 O -0.6379(3) 0.12842(18) 0.88753(19) 0.0622(7) Uani 1 1 d .
O15 O -0.5770(3) -0.17707(16) 0.76030(19) 0.0629(7) Uani 1 1 d .
O16 O -0.6201(3) 0.0991(2) 0.56325(17) 0.0720(8) Uani 1 1 d .
O17 O -0.1967(3) -0.0320(2) 1.00228(19) 0.0737(9) Uani 1 1 d .
O18 O 0.0232(2) 0.01314(18) 0.66103(19) 0.0672(7) Uani 1 1 d .
O19 O -0.0089(3) 0.28237(16) 0.8485(2) 0.0752(9) Uani 1 1 d .
N1 N -0.1702(3) -0.0621(2) 0.6810(2) 0.0617(9) Uani 1 1 d .
N2 N -0.2425(3) 0.24833(19) 0.8039(2) 0.0524(7) Uani 1 1 d .
N3 N 0.2144(3) -0.2134(2) 0.92401(19) 0.0615(9) Uani 1 1 d .
N4 N 0.6153(4) 0.3052(3) 0.5184(2) 0.0810(12) Uani 1 1 d .
C1 C -0.0790(3) -0.1063(2) 0.6663(2) 0.0560(9) Uani 1 1 d .
C2 C 0.0246(3) -0.0673(3) 0.6601(2) 0.0540(8) Uani 1 1 d .
C3 C 0.1200(4) -0.1147(3) 0.6529(3) 0.0683(11) Uani 1 1 d .
H3A H 0.1898 -0.0901 0.6506 0.082 Uiso 1 1 calc R
C4 C 0.1104(5) -0.1966(3) 0.6492(3) 0.0810(14) Uani 1 1 d .
H4A H 0.1739 -0.2272 0.6443 0.097 Uiso 1 1 calc R
C5 C 0.0084(6) -0.2345(3) 0.6526(4) 0.0899(16) Uani 1 1 d .
H5A H 0.0021 -0.2901 0.6483 0.108 Uiso 1 1 calc R
C6 C -0.0848(5) -0.1893(3) 0.6625(3) 0.0790(13) Uani 1 1 d .
H6A H -0.1527 -0.2152 0.6667 0.095 Uiso 1 1 calc R
C7 C 0.1258(4) 0.0527(3) 0.6497(4) 0.0792(13) Uani 1 1 d .
H7A H 0.1414 0.0324 0.6011 0.095 Uiso 1 1 calc R
H7B H 0.1944 0.0414 0.6954 0.095 Uiso 1 1 calc R
C8 C 0.1054(5) 0.1421(4) 0.6421(4) 0.0912(15) Uani 1 1 d .
H8A H 0.1661 0.1663 0.6220 0.109 Uiso 1 1 calc R
H8B H 0.0293 0.1522 0.6027 0.109 Uiso 1 1 calc R
C9 C 0.1072(6) 0.1806(4) 0.7191(4) 0.1034(19) Uani 1 1 d .
H9A H 0.1844 0.1727 0.7579 0.124 Uiso 1 1 calc R
H9B H 0.0488 0.1550 0.7406 0.124 Uiso 1 1 calc R
C10 C -0.2048(3) 0.3279(2) 0.8186(2) 0.0478(7) Uani 1 1 d .
C11 C -0.0824(3) 0.3459(2) 0.8416(2) 0.0548(9) Uani 1 1 d .
C12 C -0.0479(4) 0.4255(3) 0.8587(3) 0.0692(11) Uani 1 1 d .
H12A H 0.0321 0.4388 0.8741 0.083 Uiso 1 1 calc R
C13 C -0.1316(5) 0.4843(3) 0.8529(3) 0.0831(14) Uani 1 1 d .
H13A H -0.1068 0.5370 0.8658 0.100 Uiso 1 1 calc R
C14 C -0.2512(5) 0.4675(3) 0.8284(3) 0.0810(14) Uani 1 1 d .
H14A H -0.3070 0.5083 0.8226 0.097 Uiso 1 1 calc R
C15 C -0.2859(4) 0.3880(3) 0.8125(3) 0.0648(10) Uani 1 1 d .
H15A H -0.3662 0.3754 0.7974 0.078 Uiso 1 1 calc R
C16 C 0.1151(4) 0.2960(3) 0.8587(3) 0.0741(12) Uani 1 1 d .
H16A H 0.1583 0.2467 0.8774 0.089 Uiso 1 1 calc R
H16B H 0.1439 0.3365 0.9001 0.089 Uiso 1 1 calc R
C17 C 0.1398(5) 0.3223(4) 0.7836(4) 0.0887(15) Uani 1 1 d .
H17A H 0.2248 0.3206 0.7921 0.106 Uiso 1 1 calc R
H17B H 0.1148 0.3778 0.7732 0.106 Uiso 1 1 calc R
C18 C 0.0803(6) 0.2731(4) 0.7094(4) 0.1012(19) Uani 1 1 d .
H18A H 0.1056 0.2929 0.6642 0.121 Uiso 1 1 calc R
H18B H -0.0047 0.2810 0.6962 0.121 Uiso 1 1 calc R
C311 C 0.2271(5) -0.2742(3) 0.8615(3) 0.0741(12) Uani 1 1 d U
H31D H 0.2905 -0.2566 0.8402 0.089 Uiso 1 1 calc R
H31E H 0.1546 -0.2741 0.8169 0.089 Uiso 1 1 calc R
C312 C 0.2531(7) -0.3608(3) 0.8918(4) 0.1040(17) Uani 1 1 d U
H31F H 0.3274 -0.3623 0.9348 0.125 Uiso 1 1 calc R
H31G H 0.1910 -0.3791 0.9141 0.125 Uiso 1 1 calc R
C313 C 0.2604(9) -0.4159(4) 0.8252(5) 0.148(3) Uani 1 1 d U
H31H H 0.2608 -0.4710 0.8439 0.178 Uiso 1 1 calc R
H31I H 0.1899 -0.4089 0.7797 0.178 Uiso 1 1 calc R
C314 C 0.3638(13) -0.4036(7) 0.7974(8) 0.219(5) Uani 1 1 d U
H31A H 0.3809 -0.4520 0.7727 0.285 Uiso 1 1 calc R
H31B H 0.4304 -0.3898 0.8426 0.285 Uiso 1 1 calc R
H31C H 0.3486 -0.3608 0.7584 0.285 Uiso 1 1 calc R
C321 C 0.1150(4) -0.2379(3) 0.9583(3) 0.0694(11) Uani 1 1 d .
H32D H 0.1105 -0.1985 0.9988 0.083 Uiso 1 1 calc R
H32E H 0.1362 -0.2889 0.9861 0.083 Uiso 1 1 calc R
C322 C -0.0100(5) -0.2467(4) 0.8976(3) 0.0825(13) Uani 1 1 d .
H32F H -0.0244 -0.2017 0.8602 0.099 Uiso 1 1 calc R
H32G H -0.0128 -0.2955 0.8664 0.099 Uiso 1 1 calc R
C323 C -0.1038(6) -0.2494(4) 0.9374(4) 0.1033(18) Uani 1 1 d .
H32H H -0.1072 -0.1976 0.9625 0.124 Uiso 1 1 calc R
H32I H -0.0827 -0.2892 0.9802 0.124 Uiso 1 1 calc R
C324 C -0.2235(6) -0.2686(5) 0.8835(5) 0.122(2) Uani 1 1 d .
H32A H -0.2796 -0.2672 0.9141 0.182 Uiso 1 1 calc R
H32B H -0.2229 -0.3213 0.8609 0.182 Uiso 1 1 calc R
H32C H -0.2455 -0.2299 0.8405 0.182 Uiso 1 1 calc R
C331 C 0.3259(4) -0.2078(3) 0.9939(3) 0.0720(11) Uani 1 1 d U
H33D H 0.3373 -0.2584 1.0231 0.086 Uiso 1 1 calc R
H33E H 0.3151 -0.1664 1.0308 0.086 Uiso 1 1 calc R
C332 C 0.4365(5) -0.1891(4) 0.9702(3) 0.0925(15) Uani 1 1 d U
H33F H 0.4223 -0.1424 0.9351 0.111 Uiso 1 1 calc R
H33G H 0.4546 -0.2340 0.9400 0.111 Uiso 1 1 calc R
C333 C 0.5430(5) -0.1728(4) 1.0445(4) 0.0996(17) Uani 1 1 d U
H33H H 0.5467 -0.2139 1.0851 0.120 Uiso 1 1 calc R
H33I H 0.6154 -0.1757 1.0287 0.120 Uiso 1 1 calc R
C334 C 0.5342(7) -0.0930(4) 1.0795(5) 0.123(2) Uani 1 1 d U
H33A H 0.6106 -0.0772 1.1138 0.185 Uiso 1 1 calc R
H33B H 0.4790 -0.0954 1.1108 0.185 Uiso 1 1 calc R
H33C H 0.5072 -0.0545 1.0366 0.185 Uiso 1 1 calc R
C341 C 0.1847(4) -0.1336(2) 0.8789(2) 0.0607(10) Uani 1 1 d U
H34D H 0.2501 -0.1191 0.8582 0.073 Uiso 1 1 calc R
H34E H 0.1155 -0.1415 0.8327 0.073 Uiso 1 1 calc R
C342 C 0.1609(6) -0.0644(3) 0.9280(3) 0.0817(14) Uani 1 1 d U
H34F H 0.2346 -0.0476 0.9666 0.098 Uiso 1 1 calc R
H34G H 0.1075 -0.0817 0.9581 0.098 Uiso 1 1 calc R
C343 C 0.1066(4) 0.0061(3) 0.8745(3) 0.0719(11) Uani 1 1 d U
H34H H 0.1606 0.0239 0.8451 0.086 Uiso 1 1 calc R
H34I H 0.0337 -0.0110 0.8352 0.086 Uiso 1 1 calc R
C344 C 0.0806(5) 0.0748(3) 0.9228(4) 0.0876(14) Uani 1 1 d U
H34A H 0.0528 0.1198 0.8876 0.131 Uiso 1 1 calc R
H34B H 0.1515 0.0895 0.9641 0.131 Uiso 1 1 calc R
H34C H 0.0208 0.0590 0.9474 0.131 Uiso 1 1 calc R
C411 C 0.5451(6) 0.3266(4) 0.5767(3) 0.0943(17) Uani 1 1 d U
H41D H 0.4954 0.2812 0.5802 0.113 Uiso 1 1 calc R
H41E H 0.6004 0.3346 0.6300 0.113 Uiso 1 1 calc R
C412 C 0.4674(7) 0.4004(4) 0.5552(5) 0.117(2) Uani 1 1 d U
H41F H 0.5132 0.4447 0.5432 0.140 Uiso 1 1 calc R
H41G H 0.4022 0.3897 0.5071 0.140 Uiso 1 1 calc R
C413 C 0.4206(8) 0.4231(5) 0.6218(6) 0.149(3) Uani 1 1 d DU
H41H H 0.3819 0.4749 0.6096 0.178 Uiso 1 1 calc R
H41I H 0.4863 0.4292 0.6706 0.178 Uiso 1 1 calc R
C414 C 0.3357(11) 0.3650(7) 0.6378(10) 0.221(5) Uani 1 1 d DU
H41A H 0.3188 0.3792 0.6873 0.332 Uiso 1 1 calc R
H41B H 0.3692 0.3120 0.6427 0.332 Uiso 1 1 calc R
H41C H 0.2637 0.3660 0.5938 0.332 Uiso 1 1 calc R
C421 C 0.5317(5) 0.2910(4) 0.4336(3) 0.0973(16) Uani 1 1 d U
H42D H 0.4874 0.3400 0.4153 0.117 Uiso 1 1 calc R
H42E H 0.5787 0.2801 0.3971 0.117 Uiso 1 1 calc R
C422 C 0.4464(8) 0.2240(5) 0.4279(4) 0.135(2) Uani 1 1 d DU
H42F H 0.3807 0.2429 0.4462 0.161 Uiso 1 1 calc R
H42G H 0.4853 0.1811 0.4639 0.161 Uiso 1 1 calc R
C423 C 0.3990(8) 0.1910(5) 0.3442(5) 0.145(3) Uani 1 1 d DU
H42H H 0.3640 0.2344 0.3075 0.174 Uiso 1 1 calc R
H42I H 0.4641 0.1692 0.3270 0.174 Uiso 1 1 calc R
C424 C 0.3085(11) 0.1271(6) 0.3379(7) 0.202(5) Uani 1 1 d DU
H42A H 0.2535 0.1276 0.2845 0.303 Uiso 1 1 calc R
H42B H 0.2667 0.1368 0.3772 0.303 Uiso 1 1 calc R
H42C H 0.3468 0.0757 0.3480 0.303 Uiso 1 1 calc R
C431 C 0.6993(5) 0.3725(3) 0.5107(3) 0.0881(14) Uani 1 1 d U
H43D H 0.7455 0.3538 0.4761 0.106 Uiso 1 1 calc R
H43E H 0.6521 0.4176 0.4837 0.106 Uiso 1 1 calc R
C432 C 0.7832(6) 0.4020(4) 0.5886(3) 0.1009(16) Uani 1 1 d U
H43F H 0.8317 0.3577 0.6163 0.121 Uiso 1 1 calc R
H43G H 0.7384 0.4224 0.6235 0.121 Uiso 1 1 calc R
C433 C 0.8623(6) 0.4680(5) 0.5727(4) 0.1113(19) Uani 1 1 d U
H43H H 0.9097 0.4459 0.5403 0.134 Uiso 1 1 calc R
H43I H 0.8125 0.5097 0.5408 0.134 Uiso 1 1 calc R
C434 C 0.9429(9) 0.5053(6) 0.6462(5) 0.154(3) Uani 1 1 d U
H43A H 0.9862 0.5482 0.6307 0.230 Uiso 1 1 calc R
H43B H 0.9973 0.4656 0.6760 0.230 Uiso 1 1 calc R
H43C H 0.8973 0.5263 0.6796 0.230 Uiso 1 1 calc R
C441 C 0.6821(5) 0.2285(4) 0.5507(3) 0.0874(17) Uani 1 1 d .
H44D H 0.6253 0.1889 0.5572 0.105 Uiso 1 1 calc R
H44E H 0.7353 0.2397 0.6042 0.105 Uiso 1 1 calc R
C442 C 0.7547(5) 0.1909(4) 0.4995(4) 0.0980(19) Uani 1 1 d .
H44F H 0.7096 0.1934 0.4427 0.118 Uiso 1 1 calc R
H44G H 0.8269 0.2217 0.5065 0.118 Uiso 1 1 calc R
C443 C 0.7859(5) 0.1059(4) 0.5224(4) 0.0912(15) Uani 1 1 d .
H44H H 0.7136 0.0756 0.5161 0.109 Uiso 1 1 calc R
H44I H 0.8315 0.1037 0.5790 0.109 Uiso 1 1 calc R
C444 C 0.8577(6) 0.0662(5) 0.4711(4) 0.110(2) Uani 1 1 d .
H44A H 0.8955 0.0186 0.4979 0.165 Uiso 1 1 calc R
H44B H 0.9169 0.1031 0.4645 0.165 Uiso 1 1 calc R
H44C H 0.8056 0.0523 0.4188 0.165 Uiso 1 1 calc R

loop_
_atom_site_aniso_label
_atom_site_aniso_U_11
_atom_site_aniso_U_22
_atom_site_aniso_U_33
_atom_site_aniso_U_23
_atom_site_aniso_U_13
_atom_site_aniso_U_12
Mo1 0.03943(14) 0.04448(14) 0.04485(15) -0.00525(11) 0.01984(12) -0.00149(11)
Mo2 0.04580(16) 0.05358(15) 0.04239(16) 0.00372(12) 0.00420(13) 0.00335(13)
Mo3 0.04275(15) 0.05700(16) 0.03445(14) 0.00356(11) 0.00848(12) -0.00913(12)
Mo4 0.04677(15) 0.03849(13) 0.04940(16) -0.00543(11) 0.02187(13) -0.00965(12)
Mo5 0.04302(15) 0.04384(14) 0.04806(16) -0.00502(12) 0.01656(13) -0.01471(12)
Mo6 0.03899(15) 0.05823(18) 0.05894(19) -0.01305(14) 0.02666(14) -0.00491(13)
O1 0.0323(9) 0.0370(8) 0.0361(9) -0.0030(7) 0.0136(8) -0.0066(7)
O2 0.0475(13) 0.0589(13) 0.0357(12) -0.0004(10) 0.0131(10) -0.0018(11)
O3 0.0505(14) 0.0536(13) 0.0431(12) 0.0070(10) 0.0118(11) -0.0140(11)
O4 0.0418(13) 0.0558(14) 0.0706(18) -0.0047(12) 0.0175(13) 0.0049(11)
O5 0.0432(13) 0.0559(13) 0.0406(13) -0.0069(10) 0.0104(11) -0.0126(11)
O6 0.0405(12) 0.0544(13) 0.0444(13) -0.0068(10) 0.0070(10) -0.0092(10)
O7 0.0507(14) 0.0788(18) 0.0419(13) -0.0117(12) 0.0243(11) -0.0160(13)
O8 0.0537(14) 0.0463(12) 0.0520(14) 0.0063(11) 0.0159(12) 0.0012(11)
O9 0.0353(12) 0.0535(13) 0.0478(14) 0.0029(10) 0.0082(10) 0.0011(10)
O10 0.0478(13) 0.0472(13) 0.0656(16) -0.0123(11) 0.0246(12) -0.0039(11)
O11 0.0458(13) 0.0405(11) 0.0520(14) -0.0063(9) 0.0213(11) -0.0063(9)
O12 0.0431(12) 0.0458(12) 0.0520(14) -0.0033(10) 0.0249(11) -0.0074(10)
O13 0.0429(13) 0.0605(14) 0.0603(15) -0.0114(12) 0.0266(11) -0.0153(12)
O14 0.0603(16) 0.0667(16) 0.0724(19) -0.0108(13) 0.0396(15) 0.0007(13)
O15 0.0676(18) 0.0468(13) 0.082(2) -0.0111(13) 0.0335(15) -0.0209(13)
O16 0.0694(18) 0.094(2) 0.0420(14) 0.0134(14) 0.0002(13) -0.0117(17)
O17 0.0691(19) 0.082(2) 0.0579(18) 0.0153(15) -0.0008(15) 0.0084(16)
O18 0.0488(14) 0.0677(17) 0.087(2) -0.0067(15) 0.0228(15) -0.0005(13)
O19 0.0554(16) 0.0524(15) 0.115(3) 0.0023(15) 0.0209(17) -0.0093(13)
N1 0.0449(17) 0.075(2) 0.076(2) -0.0185(17) 0.0350(17) -0.0044(16)
N2 0.0531(18) 0.0488(16) 0.0563(19) -0.0049(13) 0.0178(15) -0.0140(14)
N3 0.083(2) 0.0576(17) 0.0431(17) 0.0125(13) 0.0174(17) 0.0026(17)
N4 0.084(3) 0.100(3) 0.065(2) 0.040(2) 0.030(2) 0.015(2)
C1 0.0476(19) 0.067(2) 0.059(2) -0.0072(17) 0.0256(17) 0.0043(17)
C2 0.0441(18) 0.071(2) 0.051(2) -0.0075(16) 0.0190(16) 0.0005(16)
C3 0.054(2) 0.099(3) 0.059(2) -0.003(2) 0.0268(19) 0.010(2)
C4 0.093(4) 0.085(3) 0.080(3) 0.002(2) 0.047(3) 0.035(3)
C5 0.106(4) 0.063(3) 0.104(4) -0.007(3) 0.034(4) 0.012(3)
C6 0.077(3) 0.071(3) 0.099(4) -0.011(2) 0.042(3) -0.009(2)
C7 0.060(3) 0.088(3) 0.091(3) -0.007(3) 0.025(2) -0.017(2)
C8 0.078(3) 0.095(4) 0.101(4) 0.007(3) 0.026(3) -0.007(3)
C9 0.092(4) 0.120(5) 0.088(4) 0.000(3) 0.012(3) 0.028(4)
C10 0.058(2) 0.0441(16) 0.0416(17) -0.0021(13) 0.0141(15) -0.0141(15)
C11 0.057(2) 0.0480(18) 0.055(2) 0.0019(15) 0.0100(17) -0.0144(16)
C12 0.073(3) 0.055(2) 0.073(3) -0.0057(19) 0.013(2) -0.029(2)
C13 0.111(4) 0.045(2) 0.093(3) -0.011(2) 0.030(3) -0.018(2)
C14 0.101(4) 0.057(2) 0.086(3) 0.002(2) 0.029(3) 0.010(2)
C15 0.063(2) 0.065(2) 0.066(2) 0.0034(19) 0.018(2) -0.0041(19)
C16 0.050(2) 0.073(3) 0.096(4) 0.003(2) 0.015(2) -0.009(2)
C17 0.073(3) 0.091(3) 0.105(4) 0.004(3) 0.030(3) -0.009(3)
C18 0.104(4) 0.098(4) 0.088(4) 0.007(3) 0.006(3) 0.022(3)
C311 0.112(4) 0.059(2) 0.053(2) 0.0048(18) 0.027(2) 0.011(2)
C312 0.155(5) 0.060(2) 0.095(4) 0.015(2) 0.033(3) 0.024(3)
C313 0.213(7) 0.078(3) 0.150(5) -0.004(3) 0.049(5) 0.058(5)
C314 0.332(12) 0.147(8) 0.233(10) 0.003(7) 0.167(9) 0.074(9)
C321 0.091(3) 0.070(2) 0.052(2) 0.0085(18) 0.027(2) -0.009(2)
C322 0.091(4) 0.087(3) 0.069(3) 0.004(2) 0.023(3) -0.004(3)
C323 0.097(4) 0.114(5) 0.094(4) 0.008(3) 0.020(4) -0.007(4)
C324 0.087(4) 0.112(5) 0.157(7) 0.007(5) 0.023(5) 0.014(4)
C331 0.083(3) 0.080(3) 0.049(2) 0.0161(19) 0.013(2) 0.003(2)
C332 0.081(3) 0.123(4) 0.074(3) 0.014(3) 0.024(2) 0.006(3)
C333 0.084(3) 0.105(3) 0.099(4) 0.040(3) 0.009(3) -0.006(3)
C334 0.115(5) 0.119(4) 0.129(5) 0.009(4) 0.025(4) -0.047(4)
C341 0.082(3) 0.0503(18) 0.050(2) 0.0109(15) 0.019(2) 0.0038(18)
C342 0.114(4) 0.068(2) 0.059(3) -0.0001(19) 0.019(3) 0.013(3)
C343 0.073(3) 0.059(2) 0.084(3) 0.0024(19) 0.023(2) -0.0019(19)
C344 0.090(3) 0.064(2) 0.113(4) 0.003(2) 0.036(3) 0.011(2)
C411 0.106(4) 0.109(4) 0.083(3) 0.051(3) 0.051(3) 0.038(3)
C412 0.122(4) 0.112(4) 0.130(5) 0.054(3) 0.055(3) 0.049(3)
C413 0.149(6) 0.143(6) 0.175(6) 0.043(5) 0.081(5) 0.062(4)
C414 0.214(10) 0.187(9) 0.334(12) 0.059(9) 0.194(9) 0.047(7)
C421 0.091(4) 0.131(4) 0.072(3) 0.044(3) 0.028(3) -0.005(3)
C422 0.123(5) 0.156(5) 0.117(4) 0.044(4) 0.023(4) -0.035(4)
C423 0.162(6) 0.129(5) 0.140(5) 0.021(4) 0.037(5) -0.034(4)
C424 0.253(11) 0.126(6) 0.212(10) -0.013(6) 0.043(8) -0.061(6)
C431 0.090(3) 0.100(3) 0.081(3) 0.044(3) 0.035(2) 0.012(3)
C432 0.106(4) 0.122(4) 0.077(3) 0.038(3) 0.030(3) 0.014(3)
C433 0.118(5) 0.132(5) 0.090(4) 0.022(3) 0.039(3) -0.005(3)
C434 0.183(8) 0.173(8) 0.107(5) 0.001(5) 0.047(5) -0.037(6)
C441 0.096(4) 0.101(4) 0.081(3) 0.051(3) 0.051(3) 0.026(3)
C442 0.078(3) 0.137(5) 0.093(4) 0.045(3) 0.047(3) 0.017(3)
C443 0.075(3) 0.110(4) 0.097(4) 0.015(3) 0.036(3) 0.002(3)
C444 0.089(4) 0.151(6) 0.096(4) -0.023(4) 0.036(3) 0.000(4)

loop_
_atom_type_symbol
_atom_type_description
_atom_type_scat_dispersion_real
_atom_type_scat_dispersion_imag
_atom_type_scat_source
C C 0.0033 0.0016 'International Tables Vol C Tables 4.2.6.8 and 6.1.1.4'
H H 0.0000 0.0000 'International Tables Vol C Tables 4.2.6.8 and 6.1.1.4'
N N 0.0061 0.0033 'International Tables Vol C Tables 4.2.6.8 and 6.1.1.4'
O O 0.0106 0.0060 'International Tables Vol C Tables 4.2.6.8 and 6.1.1.4'
Mo Mo -1.6832 0.6857 'International Tables Vol C Tables 4.2.6.8 and 6.1.1.4'

loop_
_geom_angle_atom_site_label_1
_geom_angle_atom_site_label_2
_geom_angle_atom_site_label_3
_geom_angle
O14 Mo1 O2 105.10(14)
O14 Mo1 O11 104.52(12)
O2 Mo1 O11 89.73(11)
O14 Mo1 O12 103.35(12)
O2 Mo1 O12 88.09(11)
O11 Mo1 O12 151.63(10)
O14 Mo1 O9 103.22(14)
O2 Mo1 O9 151.61(10)
O11 Mo1 O9 85.12(11)
O12 Mo1 O9 83.49(10)
O14 Mo1 O1 177.99(13)
O2 Mo1 O1 76.90(10)
O11 Mo1 O1 75.61(9)
O12 Mo1 O1 76.35(9)
O9 Mo1 O1 74.78(10)
O17 Mo2 O4 105.42(15)
O17 Mo2 O6 104.25(14)
O4 Mo2 O6 91.26(12)
O17 Mo2 O8 103.03(14)
O4 Mo2 O8 88.51(12)
O6 Mo2 O8 151.75(10)
O17 Mo2 O2 101.68(14)
O4 Mo2 O2 152.77(11)
O6 Mo2 O2 84.68(11)
O8 Mo2 O2 82.75(11)
O17 Mo2 O1 177.49(13)
O4 Mo2 O1 76.99(11)
O6 Mo2 O1 76.25(9)
O8 Mo2 O1 76.19(9)
O2 Mo2 O1 75.89(9)
O16 Mo3 O9 104.16(14)
O16 Mo3 O3 103.89(13)
O9 Mo3 O3 87.82(11)
O16 Mo3 O5 102.62(13)
O9 Mo3 O5 88.77(11)
O3 Mo3 O5 153.30(10)
O16 Mo3 O7 102.43(15)
O9 Mo3 O7 153.41(11)
O3 Mo3 O7 86.02(12)
O5 Mo3 O7 85.28(12)
O16 Mo3 O1 178.02(13)
O9 Mo3 O1 77.80(10)
O3 Mo3 O1 75.80(9)
O5 Mo3 O1 77.60(9)
O7 Mo3 O1 75.61(10)
O15 Mo4 O8 105.07(14)
O15 Mo4 O10 104.32(13)
O8 Mo4 O10 87.90(12)
O15 Mo4 O12 103.37(12)
O8 Mo4 O12 87.04(11)
O10 Mo4 O12 152.23(10)
O15 Mo4 O5 102.33(13)
O8 Mo4 O5 152.59(10)
O10 Mo4 O5 86.11(11)
O12 Mo4 O5 85.93(11)
O15 Mo4 O1 178.56(12)
O8 Mo4 O1 76.27(10)
O10 Mo4 O1 75.12(10)
O12 Mo4 O1 77.14(9)
O5 Mo4 O1 76.34(9)
N2 Mo5 O13 104.18(14)
N2 Mo5 O3 101.71(13)
O13 Mo5 O3 89.38(12)
N2 Mo5 O11 99.19(13)
O13 Mo5 O11 156.62(10)
O3 Mo5 O11 86.69(11)
N2 Mo5 O6 102.03(13)
O13 Mo5 O6 88.83(12)
O3 Mo5 O6 155.90(10)
O11 Mo5 O6 85.48(11)
N2 Mo5 O1 177.51(13)
O13 Mo5 O1 78.31(10)
O3 Mo5 O1 78.19(10)
O11 Mo5 O1 78.32(9)
O6 Mo5 O1 77.91(10)
N2 Mo5 Mo6 138.17(11)
O13 Mo5 Mo6 34.07(7)
O3 Mo5 Mo6 80.95(8)
O11 Mo5 Mo6 122.62(7)
O6 Mo5 Mo6 84.19(7)
O1 Mo5 Mo6 44.32(6)
N1 Mo6 O7 105.68(15)
N1 Mo6 O13 102.19(14)
O7 Mo6 O13 91.18(12)
N1 Mo6 O10 101.30(14)
O7 Mo6 O10 88.46(12)
O13 Mo6 O10 155.68(10)
N1 Mo6 O4 98.04(15)
O7 Mo6 O4 156.15(10)
O13 Mo6 O4 86.10(12)
O10 Mo6 O4 84.50(12)
N1 Mo6 O1 174.63(15)
O7 Mo6 O1 79.65(10)
O13 Mo6 O1 78.10(9)
O10 Mo6 O1 77.92(10)
O4 Mo6 O1 76.60(10)
N1 Mo6 Mo5 136.09(12)
O7 Mo6 Mo5 83.08(8)
O13 Mo6 Mo5 33.93(7)
O10 Mo6 Mo5 122.16(7)
O4 Mo6 Mo5 81.50(7)
O1 Mo6 Mo5 44.25(6)
Mo5 O1 Mo6 91.43(8)
Mo5 O1 Mo2 91.07(8)
Mo6 O1 Mo2 91.47(9)
Mo5 O1 Mo3 91.03(8)
Mo6 O1 Mo3 90.62(8)
Mo2 O1 Mo3 177.00(11)
Mo5 O1 Mo4 177.98(11)
Mo6 O1 Mo4 90.59(8)
Mo2 O1 Mo4 89.10(8)
Mo3 O1 Mo4 88.73(8)
Mo5 O1 Mo1 90.03(8)
Mo6 O1 Mo1 178.47(11)
Mo2 O1 Mo1 88.96(8)
Mo3 O1 Mo1 88.89(8)
Mo4 O1 Mo1 87.95(7)
Mo1 O2 Mo2 118.24(12)
Mo3 O3 Mo5 114.93(12)
Mo2 O4 Mo6 114.93(13)
Mo3 O5 Mo4 117.17(11)
Mo2 O6 Mo5 114.61(11)
Mo6 O7 Mo3 114.11(12)
Mo4 O8 Mo2 118.39(12)
Mo3 O9 Mo1 118.52(12)
Mo4 O10 Mo6 116.32(12)
Mo1 O11 Mo5 115.99(11)
Mo4 O12 Mo1 118.38(11)
Mo5 O13 Mo6 112.00(11)
C2 O18 C7 116.2(3)
C11 O19 C16 119.4(3)
C1 N1 Mo6 167.4(3)
C10 N2 Mo5 169.9(3)
C331 N3 C321 107.4(3)
C331 N3 C311 111.5(4)
C321 N3 C311 110.3(4)
C331 N3 C341 111.8(3)
C321 N3 C341 110.1(3)
C311 N3 C341 105.8(3)
C441 N4 C411 106.2(3)
C441 N4 C431 111.6(4)
C411 N4 C431 112.2(5)
C441 N4 C421 110.1(5)
C411 N4 C421 110.2(4)
C431 N4 C421 106.5(4)
C6 C1 N1 120.5(4)
C6 C1 C2 119.2(4)
N1 C1 C2 120.2(4)
O18 C2 C3 125.0(4)
O18 C2 C1 116.4(3)
C3 C2 C1 118.7(4)
C4 C3 C2 120.2(4)
C3 C4 C5 121.2(4)
C4 C5 C6 119.5(5)
C1 C6 C5 121.2(5)
O18 C7 C8 110.1(4)
C9 C8 C7 113.2(5)
C8 C9 C18 112.4(6)
C15 C10 N2 120.1(4)
C15 C10 C11 120.0(3)
N2 C10 C11 119.9(3)
O19 C11 C12 125.8(4)
O19 C11 C10 115.8(3)
C12 C11 C10 118.3(4)
C13 C12 C11 120.2(4)
C12 C13 C14 121.9(4)
C13 C14 C15 118.1(5)
C10 C15 C14 121.5(4)
O19 C16 C17 113.2(4)
C16 C17 C18 114.9(5)
C17 C18 C9 114.3(5)
N3 C311 C312 115.8(4)
C313 C312 C311 111.4(5)
C314 C313 C312 114.3(9)
N3 C321 C322 117.0(4)
C323 C322 C321 112.8(4)
C322 C323 C324 115.2(6)
N3 C331 C332 114.7(4)
C331 C332 C333 111.9(4)
C334 C333 C332 111.2(5)
C342 C341 N3 115.6(3)
C341 C342 C343 111.5(4)
C344 C343 C342 111.8(4)
C412 C411 N4 115.9(4)
C413 C412 C411 111.0(5)
C412 C413 C414 114.2(9)
C422 C421 N4 114.6(4)
C421 C422 C423 113.3(6)
C424 C423 C422 113.0(8)
C432 C431 N4 116.0(4)
C431 C432 C433 110.8(5)
C434 C433 C432 115.0(6)
N4 C441 C442 116.7(4)
C443 C442 C441 111.9(4)
C442 C443 C444 113.0(5)

loop_
_geom_bond_atom_site_label_1
_geom_bond_atom_site_label_2
_geom_bond_distance
Mo1 O14 1.683(3)
Mo1 O2 1.868(2)
Mo1 O11 1.891(2)
Mo1 O12 1.945(2)
Mo1 O9 1.987(3)
Mo1 O1 2.392(2)
Mo2 O17 1.691(3)
Mo2 O4 1.860(3)
Mo2 O6 1.908(2)
Mo2 O8 1.959(3)
Mo2 O2 1.995(3)
Mo2 O1 2.341(2)
Mo3 O16 1.688(3)
Mo3 O9 1.875(3)
Mo3 O3 1.921(2)
Mo3 O5 1.925(2)
Mo3 O7 1.969(3)
Mo3 O1 2.349(3)
Mo4 O15 1.693(3)
Mo4 O8 1.898(3)
Mo4 O10 1.905(3)
Mo4 O12 1.914(2)
Mo4 O5 1.951(3)
Mo4 O1 2.381(2)
Mo5 N2 1.735(3)
Mo5 O13 1.921(3)
Mo5 O3 1.953(3)
Mo5 O11 1.964(2)
Mo5 O6 1.968(3)
Mo5 O1 2.228(2)
Mo5 Mo6 3.1915(7)
Mo6 N1 1.739(3)
Mo6 O7 1.912(3)
Mo6 O13 1.928(3)
Mo6 O10 1.955(3)
Mo6 O4 2.024(3)
Mo6 O1 2.231(2)
O18 C2 1.339(5)
O18 C7 1.441(5)
O19 C11 1.352(5)
O19 C16 1.439(5)
N1 C1 1.387(5)
N2 C10 1.396(4)
N3 C331 1.507(6)
N3 C321 1.515(6)
N3 C311 1.517(6)
N3 C341 1.527(5)
N4 C441 1.518(6)
N4 C411 1.519(6)
N4 C431 1.526(7)
N4 C421 1.526(7)
C1 C6 1.383(6)
C1 C2 1.415(5)
C2 C3 1.410(6)
C3 C4 1.368(7)
C4 C5 1.375(8)
C5 C6 1.383(7)
C7 C8 1.506(8)
C8 C9 1.470(9)
C9 C18 1.570(8)
C10 C15 1.368(6)
C10 C11 1.413(5)
C11 C12 1.391(5)
C12 C13 1.373(7)
C13 C14 1.379(8)
C14 C15 1.388(6)
C16 C17 1.475(8)
C17 C18 1.510(8)
C311 C312 1.534(6)
C312 C313 1.493(9)
C313 C314 1.450(14)
C321 C322 1.548(7)
C322 C323 1.462(8)
C323 C324 1.482(8)
C331 C332 1.509(7)
C332 C333 1.535(7)
C333 C334 1.475(10)
C341 C342 1.503(6)
C342 C343 1.515(6)
C343 C344 1.497(7)
C411 C412 1.513(7)
C412 C413 1.461(10)
C413 C414 1.475(8)
C421 C422 1.487(9)
C422 C423 1.493(8)
C423 C424 1.489(8)
C431 C432 1.501(8)
C432 C433 1.517(9)
C433 C434 1.482(10)
C441 C442 1.532(7)
C442 C443 1.485(8)
C443 C444 1.541(8)

loop_
_geom_torsion_atom_site_label_1
_geom_torsion_atom_site_label_2
_geom_torsion_atom_site_label_3
_geom_torsion_atom_site_label_4
_geom_torsion
N2 Mo5 Mo6 N1 7.9(3)
O13 Mo5 Mo6 N1 2.9(2)
O3 Mo5 Mo6 N1 105.4(2)
O11 Mo5 Mo6 N1 -174.5(2)
O6 Mo5 Mo6 N1 -93.6(2)
O1 Mo5 Mo6 N1 -172.3(2)
N2 Mo5 Mo6 O7 -97.55(18)
O13 Mo5 Mo6 O7 -102.56(17)
O3 Mo5 Mo6 O7 -0.08(10)
O11 Mo5 Mo6 O7 80.06(12)
O6 Mo5 Mo6 O7 160.89(10)
O1 Mo5 Mo6 O7 82.25(12)
N2 Mo5 Mo6 O13 5.0(2)
O3 Mo5 Mo6 O13 102.49(17)
O11 Mo5 Mo6 O13 -177.38(17)
O6 Mo5 Mo6 O13 -96.54(17)
O1 Mo5 Mo6 O13 -175.18(18)
N2 Mo5 Mo6 O10 178.66(19)
O13 Mo5 Mo6 O10 173.65(18)
O3 Mo5 Mo6 O10 -83.86(12)
O11 Mo5 Mo6 O10 -3.73(11)
O6 Mo5 Mo6 O10 77.11(12)
O1 Mo5 Mo6 O10 -1.53(13)
N2 Mo5 Mo6 O4 100.69(18)
O13 Mo5 Mo6 O4 95.68(17)
O3 Mo5 Mo6 O4 -161.83(10)
O11 Mo5 Mo6 O4 -81.70(12)
O6 Mo5 Mo6 O4 -0.86(10)
O1 Mo5 Mo6 O4 -79.50(12)
N2 Mo5 Mo6 O1 -179.81(19)
O13 Mo5 Mo6 O1 175.18(18)
O3 Mo5 Mo6 O1 -82.33(12)
O11 Mo5 Mo6 O1 -2.20(12)
O6 Mo5 Mo6 O1 78.64(12)
N2 Mo5 O1 Mo6 177(27)
O13 Mo5 O1 Mo6 -2.75(10)
O3 Mo5 O1 Mo6 89.08(10)
O11 Mo5 O1 Mo6 178.11(11)
O6 Mo5 O1 Mo6 -94.07(10)
N2 Mo5 O1 Mo2 -91(3)
O13 Mo5 O1 Mo2 88.75(10)
O3 Mo5 O1 Mo2 -179.42(10)
O11 Mo5 O1 Mo2 -90.39(10)
O6 Mo5 O1 Mo2 -2.57(9)
Mo6 Mo5 O1 Mo2 91.50(9)
N2 Mo5 O1 Mo3 86(3)
O13 Mo5 O1 Mo3 -93.40(10)
O3 Mo5 O1 Mo3 -1.56(9)
O11 Mo5 O1 Mo3 87.46(10)
O6 Mo5 O1 Mo3 175.28(10)
Mo6 Mo5 O1 Mo3 -90.65(9)
N2 Mo5 O1 Mo4 3(6)
O13 Mo5 O1 Mo4 -176(100)
O3 Mo5 O1 Mo4 -85(4)
O11 Mo5 O1 Mo4 4(4)
O6 Mo5 O1 Mo4 92(4)
Mo6 Mo5 O1 Mo4 -174(4)
N2 Mo5 O1 Mo1 -2(3)
O13 Mo5 O1 Mo1 177.71(11)
O3 Mo5 O1 Mo1 -90.45(10)
O11 Mo5 O1 Mo1 -1.42(9)
O6 Mo5 O1 Mo1 86.39(9)
Mo6 Mo5 O1 Mo1 -179.54(12)
N1 Mo6 O1 Mo5 96.4(14)
O7 Mo6 O1 Mo5 -90.69(11)
O13 Mo6 O1 Mo5 2.75(10)
O10 Mo6 O1 Mo5 178.67(11)
O4 Mo6 O1 Mo5 91.53(10)
N1 Mo6 O1 Mo2 5.3(14)
O7 Mo6 O1 Mo2 178.20(10)
O13 Mo6 O1 Mo2 -88.36(10)
O10 Mo6 O1 Mo2 87.56(10)
O4 Mo6 O1 Mo2 0.42(9)
Mo5 Mo6 O1 Mo2 -91.11(9)
N1 Mo6 O1 Mo3 -172.5(14)
O7 Mo6 O1 Mo3 0.36(10)
O13 Mo6 O1 Mo3 93.79(10)
O10 Mo6 O1 Mo3 -90.28(10)
O4 Mo6 O1 Mo3 -177.43(10)
Mo5 Mo6 O1 Mo3 91.04(9)
N1 Mo6 O1 Mo4 -83.8(14)
O7 Mo6 O1 Mo4 89.09(10)
O13 Mo6 O1 Mo4 -177.47(11)
O10 Mo6 O1 Mo4 -1.55(9)
O4 Mo6 O1 Mo4 -88.69(10)
Mo5 Mo6 O1 Mo4 179.78(12)
N1 Mo6 O1 Mo1 -101(5)
O7 Mo6 O1 Mo1 72(5)
O13 Mo6 O1 Mo1 165(5)
O10 Mo6 O1 Mo1 -19(5)
O4 Mo6 O1 Mo1 -106(5)
Mo5 Mo6 O1 Mo1 162(5)
O17 Mo2 O1 Mo5 104(3)
O4 Mo2 O1 Mo5 -91.91(11)
O6 Mo2 O1 Mo5 2.67(9)
O8 Mo2 O1 Mo5 176.41(10)
O2 Mo2 O1 Mo5 90.55(10)
O17 Mo2 O1 Mo6 -164(3)
O4 Mo2 O1 Mo6 -0.45(10)
O6 Mo2 O1 Mo6 94.12(10)
O8 Mo2 O1 Mo6 -92.13(10)
O2 Mo2 O1 Mo6 -178.00(10)
O17 Mo2 O1 Mo3 -30(4)
O4 Mo2 O1 Mo3 134(2)
O6 Mo2 O1 Mo3 -132(2)
O8 Mo2 O1 Mo3 42(2)
O2 Mo2 O1 Mo3 -44(2)
O17 Mo2 O1 Mo4 -74(3)
O4 Mo2 O1 Mo4 90.11(10)
O6 Mo2 O1 Mo4 -175.31(10)
O8 Mo2 O1 Mo4 -1.57(9)
O2 Mo2 O1 Mo4 -87.43(9)
O17 Mo2 O1 Mo1 14(3)
O4 Mo2 O1 Mo1 178.08(10)
O6 Mo2 O1 Mo1 -87.35(9)
O8 Mo2 O1 Mo1 86.40(9)
O2 Mo2 O1 Mo1 0.54(9)
O16 Mo3 O1 Mo5 83(4)
O9 Mo3 O1 Mo5 -89.23(10)
O3 Mo3 O1 Mo5 1.61(10)
O5 Mo3 O1 Mo5 179.34(10)
O7 Mo3 O1 Mo5 91.09(10)
O16 Mo3 O1 Mo6 -9(4)
O9 Mo3 O1 Mo6 179.33(10)
O3 Mo3 O1 Mo6 -89.83(10)
O5 Mo3 O1 Mo6 87.90(10)
O7 Mo3 O1 Mo6 -0.35(9)
O16 Mo3 O1 Mo2 -143(4)
O9 Mo3 O1 Mo2 45(2)
O3 Mo3 O1 Mo2 136(2)
O5 Mo3 O1 Mo2 -46(2)
O7 Mo3 O1 Mo2 -135(2)
O16 Mo3 O1 Mo4 -99(4)
O9 Mo3 O1 Mo4 88.76(9)
O3 Mo3 O1 Mo4 179.60(10)
O5 Mo3 O1 Mo4 -2.67(9)
O7 Mo3 O1 Mo4 -90.92(10)
O16 Mo3 O1 Mo1 173(4)
O9 Mo3 O1 Mo1 0.78(9)
O3 Mo3 O1 Mo1 91.62(10)
O5 Mo3 O1 Mo1 -90.65(9)
O7 Mo3 O1 Mo1 -178.90(10)
O15 Mo4 O1 Mo5 108(5)
O8 Mo4 O1 Mo5 -93(4)
O10 Mo4 O1 Mo5 175(4)
O12 Mo4 O1 Mo5 -3(4)
O5 Mo4 O1 Mo5 86(4)
O15 Mo4 O1 Mo6 -66(5)
O8 Mo4 O1 Mo6 93.09(11)
O10 Mo4 O1 Mo6 1.61(10)
O12 Mo4 O1 Mo6 -176.85(11)
O5 Mo4 O1 Mo6 -87.96(10)
O15 Mo4 O1 Mo2 -157(5)
O8 Mo4 O1 Mo2 1.62(9)
O10 Mo4 O1 Mo2 -89.86(10)
O12 Mo4 O1 Mo2 91.69(10)
O5 Mo4 O1 Mo2 -179.42(10)
O15 Mo4 O1 Mo3 25(5)
O8 Mo4 O1 Mo3 -176.31(10)
O10 Mo4 O1 Mo3 92.21(10)
O12 Mo4 O1 Mo3 -86.24(9)
O5 Mo4 O1 Mo3 2.65(9)
O15 Mo4 O1 Mo1 114(5)
O8 Mo4 O1 Mo1 -87.37(10)
O10 Mo4 O1 Mo1 -178.85(11)
O12 Mo4 O1 Mo1 2.69(9)
O5 Mo4 O1 Mo1 91.58(10)
O14 Mo1 O1 Mo5 95(3)
O2 Mo1 O1 Mo5 -91.64(10)
O11 Mo1 O1 Mo5 1.50(9)
O12 Mo1 O1 Mo5 177.13(10)
O9 Mo1 O1 Mo5 90.28(10)
O14 Mo1 O1 Mo6 -67(6)
O2 Mo1 O1 Mo6 106(5)
O11 Mo1 O1 Mo6 -161(5)
O12 Mo1 O1 Mo6 15(5)
O9 Mo1 O1 Mo6 -72(5)
O14 Mo1 O1 Mo2 -174(3)
O2 Mo1 O1 Mo2 -0.57(9)
O11 Mo1 O1 Mo2 92.57(10)
O12 Mo1 O1 Mo2 -91.79(9)
O9 Mo1 O1 Mo2 -178.65(10)
O14 Mo1 O1 Mo3 4(3)
O2 Mo1 O1 Mo3 177.33(10)
O11 Mo1 O1 Mo3 -89.53(10)
O12 Mo1 O1 Mo3 86.11(9)
O9 Mo1 O1 Mo3 -0.75(8)
O14 Mo1 O1 Mo4 -84(3)
O2 Mo1 O1 Mo4 88.56(10)
O11 Mo1 O1 Mo4 -178.30(11)
O12 Mo1 O1 Mo4 -2.66(9)
O9 Mo1 O1 Mo4 -89.52(9)
O14 Mo1 O2 Mo2 -179.49(14)
O11 Mo1 O2 Mo2 -74.52(14)
O12 Mo1 O2 Mo2 77.19(14)
O9 Mo1 O2 Mo2 4.7(3)
O1 Mo1 O2 Mo2 0.76(12)
O17 Mo2 O2 Mo1 179.83(16)
O4 Mo2 O2 Mo1 -6.0(3)
O6 Mo2 O2 Mo1 76.35(15)
O8 Mo2 O2 Mo1 -78.30(15)
O1 Mo2 O2 Mo1 -0.78(12)
O16 Mo3 O3 Mo5 180.00(16)
O9 Mo3 O3 Mo5 75.94(14)
O5 Mo3 O3 Mo5 -7.0(3)
O7 Mo3 O3 Mo5 -78.17(15)
O1 Mo3 O3 Mo5 -2.02(12)
N2 Mo5 O3 Mo3 -175.35(16)
O13 Mo5 O3 Mo3 80.30(14)
O11 Mo5 O3 Mo3 -76.64(14)
O6 Mo5 O3 Mo3 -5.5(4)
O1 Mo5 O3 Mo3 2.11(13)
Mo6 Mo5 O3 Mo3 47.14(12)
O17 Mo2 O4 Mo6 179.82(15)
O6 Mo2 O4 Mo6 -75.03(14)
O8 Mo2 O4 Mo6 76.72(14)
O2 Mo2 O4 Mo6 5.8(3)
O1 Mo2 O4 Mo6 0.55(12)
N1 Mo6 O4 Mo2 179.89(16)
O7 Mo6 O4 Mo2 -6.0(4)
O13 Mo6 O4 Mo2 78.11(15)
O10 Mo6 O4 Mo2 -79.44(15)
O1 Mo6 O4 Mo2 -0.58(13)
Mo5 Mo6 O4 Mo2 44.28(12)
O16 Mo3 O5 Mo4 -178.35(16)
O9 Mo3 O5 Mo4 -74.11(14)
O3 Mo3 O5 Mo4 8.6(3)
O7 Mo3 O5 Mo4 79.95(14)
O1 Mo3 O5 Mo4 3.67(12)
O15 Mo4 O5 Mo3 176.92(14)
O8 Mo4 O5 Mo3 -1.4(3)
O10 Mo4 O5 Mo3 -79.26(14)
O12 Mo4 O5 Mo3 74.11(14)
O1 Mo4 O5 Mo3 -3.64(12)
O17 Mo2 O6 Mo5 179.21(15)
O4 Mo2 O6 Mo5 72.95(15)
O8 Mo2 O6 Mo5 -16.2(3)
O2 Mo2 O6 Mo5 -80.07(13)
O1 Mo2 O6 Mo5 -3.32(11)
N2 Mo5 O6 Mo2 -179.08(15)
O13 Mo5 O6 Mo2 -74.83(14)
O3 Mo5 O6 Mo2 11.0(3)
O11 Mo5 O6 Mo2 82.47(14)
O1 Mo5 O6 Mo2 3.47(12)
Mo6 Mo5 O6 Mo2 -41.00(11)
N1 Mo6 O7 Mo3 178.84(15)
O13 Mo6 O7 Mo3 -78.14(14)
O10 Mo6 O7 Mo3 77.53(14)
O4 Mo6 O7 Mo3 4.9(4)
O1 Mo6 O7 Mo3 -0.47(13)
Mo5 Mo6 O7 Mo3 -45.12(12)
O16 Mo3 O7 Mo6 -179.84(15)
O9 Mo3 O7 Mo6 -0.2(3)
O3 Mo3 O7 Mo6 76.79(14)
O5 Mo3 O7 Mo6 -77.94(14)
O1 Mo3 O7 Mo6 0.45(12)
O15 Mo4 O8 Mo2 177.26(15)
O10 Mo4 O8 Mo2 73.00(15)
O12 Mo4 O8 Mo2 -79.68(14)
O5 Mo4 O8 Mo2 -4.4(3)
O1 Mo4 O8 Mo2 -2.20(12)
O17 Mo2 O8 Mo4 179.79(16)
O4 Mo2 O8 Mo4 -74.73(16)
O6 Mo2 O8 Mo4 15.2(3)
O2 Mo2 O8 Mo4 79.42(15)
O1 Mo2 O8 Mo4 2.24(13)
O16 Mo3 O9 Mo1 179.21(15)
O3 Mo3 O9 Mo1 -77.01(14)
O5 Mo3 O9 Mo1 76.50(14)
O7 Mo3 O9 Mo1 -0.4(3)
O1 Mo3 O9 Mo1 -1.08(12)
O14 Mo1 O9 Mo3 -178.75(14)
O2 Mo1 O9 Mo3 -2.9(3)
O11 Mo1 O9 Mo3 77.46(14)
O12 Mo1 O9 Mo3 -76.51(14)
O1 Mo1 O9 Mo3 1.07(12)
O15 Mo4 O10 Mo6 176.59(15)
O8 Mo4 O10 Mo6 -78.39(15)
O12 Mo4 O10 Mo6 1.2(3)
O5 Mo4 O10 Mo6 74.84(15)
O1 Mo4 O10 Mo6 -2.04(12)
N1 Mo6 O10 Mo4 176.73(17)
O7 Mo6 O10 Mo4 -77.59(16)
O13 Mo6 O10 Mo4 11.9(4)
O4 Mo6 O10 Mo4 79.60(15)
O1 Mo6 O10 Mo4 2.16(13)
Mo5 Mo6 O10 Mo4 3.25(19)
O14 Mo1 O11 Mo5 -179.82(15)
O2 Mo1 O11 Mo5 74.65(14)
O12 Mo1 O11 Mo5 -10.8(3)
O9 Mo1 O11 Mo5 -77.40(14)
O1 Mo1 O11 Mo5 -1.89(12)
N2 Mo5 O11 Mo1 -178.04(15)
O13 Mo5 O11 Mo1 -0.1(4)
O3 Mo5 O11 Mo1 80.62(14)
O6 Mo5 O11 Mo1 -76.57(14)
O1 Mo5 O11 Mo1 2.00(12)
Mo6 Mo5 O11 Mo1 3.57(17)
O15 Mo4 O12 Mo1 177.61(15)
O8 Mo4 O12 Mo1 72.82(15)
O10 Mo4 O12 Mo1 -7.0(3)
O5 Mo4 O12 Mo1 -80.66(14)
O1 Mo4 O12 Mo1 -3.77(12)
O14 Mo1 O12 Mo4 -178.28(16)
O2 Mo1 O12 Mo4 -73.22(15)
O11 Mo1 O12 Mo4 12.7(3)
O9 Mo1 O12 Mo4 79.62(14)
O1 Mo1 O12 Mo4 3.76(12)
N2 Mo5 O13 Mo6 -176.56(15)
O3 Mo5 O13 Mo6 -74.63(14)
O11 Mo5 O13 Mo6 5.6(4)
O6 Mo5 O13 Mo6 81.33(14)
O1 Mo5 O13 Mo6 3.44(13)
N1 Mo6 O13 Mo5 -177.95(17)
O7 Mo6 O13 Mo5 75.73(15)
O10 Mo6 O13 Mo5 -13.1(4)
O4 Mo6 O13 Mo5 -80.55(14)
O1 Mo6 O13 Mo5 -3.43(13)
O7 Mo6 N1 C1 -159.5(14)
O13 Mo6 N1 C1 105.8(14)
O10 Mo6 N1 C1 -67.9(14)
O4 Mo6 N1 C1 18.0(14)
O1 Mo6 N1 C1 13(3)
Mo5 Mo6 N1 C1 104.1(14)
O13 Mo5 N2 C10 -179.9(16)
O3 Mo5 N2 C10 87.9(16)
O11 Mo5 N2 C10 -0.6(16)
O6 Mo5 N2 C10 -87.9(16)
O1 Mo5 N2 C10 0(4)
Mo6 Mo5 N2 C10 177.4(15)
Mo6 N1 C1 C6 64.4(15)
Mo6 N1 C1 C2 -111.6(13)
C7 O18 C2 C3 3.2(6)
C7 O18 C2 C1 -176.3(4)
C6 C1 C2 O18 177.5(4)
N1 C1 C2 O18 -6.5(6)
C6 C1 C2 C3 -2.0(6)
N1 C1 C2 C3 174.0(4)
O18 C2 C3 C4 -177.3(4)
C1 C2 C3 C4 2.2(6)
C2 C3 C4 C5 -0.2(8)
C3 C4 C5 C6 -2.1(9)
N1 C1 C6 C5 -176.1(5)
C2 C1 C6 C5 -0.2(8)
C4 C5 C6 C1 2.2(9)
C2 O18 C7 C8 173.2(4)
O18 C7 C8 C9 72.0(6)
C7 C8 C9 C18 -177.5(5)
Mo5 N2 C10 C15 -33.8(18)
Mo5 N2 C10 C11 144.8(15)
C16 O19 C11 C12 -13.2(7)
C16 O19 C11 C10 170.0(4)
C15 C10 C11 O19 178.0(4)
N2 C10 C11 O19 -0.6(5)
C15 C10 C11 C12 0.9(6)
N2 C10 C11 C12 -177.7(4)
O19 C11 C12 C13 -176.9(5)
C10 C11 C12 C13 -0.2(6)
C11 C12 C13 C14 -1.6(8)
C12 C13 C14 C15 2.6(8)
N2 C10 C15 C14 178.7(4)
C11 C10 C15 C14 0.1(6)
C13 C14 C15 C10 -1.8(7)
C11 O19 C16 C17 -74.3(6)
O19 C16 C17 C18 -47.8(7)
C16 C17 C18 C9 -55.1(8)
C8 C9 C18 C17 -149.6(6)
C331 N3 C311 C312 60.3(6)
C321 N3 C311 C312 -58.9(6)
C341 N3 C311 C312 -178.0(5)
N3 C311 C312 C313 178.3(7)
C311 C312 C313 C314 69.8(10)
C331 N3 C321 C322 179.3(4)
C311 N3 C321 C322 -59.1(5)
C341 N3 C321 C322 57.4(5)
N3 C321 C322 C323 -164.9(5)
C321 C322 C323 C324 -172.1(5)
C321 N3 C331 C332 176.2(5)
C311 N3 C331 C332 55.3(5)
C341 N3 C331 C332 -62.9(6)
N3 C331 C332 C333 172.2(5)
C331 C332 C333 C334 -74.6(7)
C331 N3 C341 C342 -61.8(5)
C321 N3 C341 C342 57.5(5)
C311 N3 C341 C342 176.7(5)
N3 C341 C342 C343 -167.5(4)
C341 C342 C343 C344 179.0(5)
C441 N4 C411 C412 -178.1(6)
C431 N4 C411 C412 59.7(7)
C421 N4 C411 C412 -58.8(8)
N4 C411 C412 C413 -170.2(7)
C411 C412 C413 C414 -67.3(11)
C441 N4 C421 C422 55.7(7)
C411 N4 C421 C422 -61.2(8)
C431 N4 C421 C422 176.9(6)
N4 C421 C422 C423 -158.1(7)
C421 C422 C423 C424 -176.7(8)
C441 N4 C431 C432 -65.1(6)
C411 N4 C431 C432 53.9(6)
C421 N4 C431 C432 174.6(5)
N4 C431 C432 C433 179.5(5)
C431 C432 C433 C434 175.9(7)
C411 N4 C441 C442 176.4(6)
C431 N4 C441 C442 -61.1(7)
C421 N4 C441 C442 57.0(7)
N4 C441 C442 C443 -162.9(6)
C441 C442 C443 C444 179.3(5)
